data_4308627
loop_
_publ_author_name
'Bin Zhao'
'Long Yi'
'Yan Dai'
'Xiao-Yan Chen'
'Peng Cheng'
'Dai-Zheng Liao'
'Shi-Ping Yan'
'Zong-Hui Jiang'

_publ_section_title
;
Systematic Investigation of the Hydrothermal Syntheses of Pr(III)-PDA
(PDA = Pyridine-2,6-dicarboxylate Anion) Metal-Organic Frameworks
;
_journal_name_full 'Inorganic Chemistry'
_journal_page_first 911
_journal_page_last 920
_journal_paper_doi 10.1021/ic049498m
_journal_volume 44
_journal_year 2005
_chemical_formula_sum 'C21 H17 N3 O16 Pr2'
_chemical_formula_weight 849.20
_chemical_name_systematic
; 
 ? 
;
_space_group_IT_number 14
_symmetry_cell_setting monoclinic
_symmetry_space_group_name_Hall '-P 2ybc'
_symmetry_space_group_name_H-M 'P 1 21/c 1'
_atom_sites_solution_hydrogens geom
_atom_sites_solution_primary direct
_atom_sites_solution_secondary difmap
_audit_creation_method SHELXL-97
_cell_angle_alpha 90.00
_cell_angle_beta 101.022(4)
_cell_angle_gamma 90.00
_cell_formula_units_Z 4
_cell_length_a 11.009(3)
_cell_length_b 17.546(5)
_cell_length_c 13.489(4)
_cell_measurement_temperature 293(2)
_cell_volume 2557.5(13)
_computing_cell_refinement 'Bruker SMART'
_computing_data_collection 'Bruker SMART'
_computing_data_reduction 'Bruker SHELXTL'
_computing_molecular_graphics 'Bruker SHELXTL'
_computing_publication_material 'Bruker SHELXTL'
_computing_structure_refinement 'SHELXL-97 (Sheldrick, 1997)'
_computing_structure_solution 'SHELXS-97 (Sheldrick, 1990)'
_diffrn_ambient_temperature 293(2)
_diffrn_measured_fraction_theta_full 0.999
_diffrn_measured_fraction_theta_max 0.999
_diffrn_measurement_device_type 'CCD area detector'
_diffrn_measurement_method 'phi and omega scans'
_diffrn_radiation_monochromator graphite
_diffrn_radiation_source 'fine-focus sealed tube'
_diffrn_radiation_type MoK\a
_diffrn_radiation_wavelength 0.71073
_diffrn_reflns_av_R_equivalents 0.0284
_diffrn_reflns_av_sigmaI/netI 0.0316
_diffrn_reflns_limit_h_max 13
_diffrn_reflns_limit_h_min -13
_diffrn_reflns_limit_k_max 16
_diffrn_reflns_limit_k_min -20
_diffrn_reflns_limit_l_max 14
_diffrn_reflns_limit_l_min -16
_diffrn_reflns_number 10440
_diffrn_reflns_theta_full 25.03
_diffrn_reflns_theta_max 25.03
_diffrn_reflns_theta_min 1.88
_exptl_absorpt_coefficient_mu 3.852
_exptl_absorpt_correction_T_max 0.5130
_exptl_absorpt_correction_T_min 0.3912
_exptl_absorpt_correction_type multi-scan
_exptl_absorpt_process_details SADABS
_exptl_crystal_density_diffrn 2.205
_exptl_crystal_density_method 'not measured'
_exptl_crystal_F_000 1640
_exptl_crystal_size_max 0.30
_exptl_crystal_size_mid 0.25
_exptl_crystal_size_min 0.20
_refine_diff_density_max 0.842
_refine_diff_density_min -0.753
_refine_diff_density_rms 0.109
_refine_ls_extinction_method none
_refine_ls_goodness_of_fit_ref 1.040
_refine_ls_hydrogen_treatment mixed
_refine_ls_matrix_type full
_refine_ls_number_parameters 379
_refine_ls_number_reflns 4516
_refine_ls_number_restraints 0
_refine_ls_restrained_S_all 1.040
_refine_ls_R_factor_all 0.0314
_refine_ls_R_factor_gt 0.0245
_refine_ls_shift/su_max 0.001
_refine_ls_shift/su_mean 0.000
_refine_ls_structure_factor_coef Fsqd
_refine_ls_weighting_details 'calc w=1/[\s^2^(Fo^2^)+(0.0335P)^2^+1.6783P] where P=(Fo^2^+2Fc^2^)/3'
_refine_ls_weighting_scheme calc
_refine_ls_wR_factor_gt 0.0611
_refine_ls_wR_factor_ref 0.0639
_reflns_number_gt 3884
_reflns_number_total 4516
_reflns_threshold_expression >2sigma(I)
_cod_data_source_file ic049498msi20040906_121909.cif
_cod_data_source_block 020113e
_cod_depositor_comments
;
The following automatic conversions were performed:
'_symmetry_cell_setting' value 'Monoclinic' changed to 'monoclinic'
according to '/home/saulius/struct/CIF-dictionaries/cif_core.dic'
dictionary named 'cif_core.dic' version 2.4.1 from
2010-06-29.

'_exptl_absorpt_correction_type' value 'MULTI-SCAN' changed
to 'multi-scan' according to
'/home/saulius/struct/CIF-dictionaries/cif_core.dic' dictionary named
'cif_core.dic' version 2.4.1 from 2010-06-29.

Automatic conversion script
Id: cif_fix_enum 1527 2010-12-29 10:47:43Z saulius 
;
_cod_original_cell_volume 2557.8(13)
_cod_database_code 4308627

loop_
_symmetry_equiv_pos_as_xyz
'x, y, z'
'-x, y+1/2, -z+1/2'
'-x, -y, -z'
'x, -y-1/2, z-1/2'

loop_
_atom_site_label
_atom_site_type_symbol
_atom_site_fract_x
_atom_site_fract_y
_atom_site_fract_z
_atom_site_U_iso_or_equiv
_atom_site_adp_type
_atom_site_occupancy
_atom_site_symmetry_multiplicity
_atom_site_calc_flag
_atom_site_refinement_flags
_atom_site_disorder_assembly
_atom_site_disorder_group
Pr1 Pr 0.827812(18) 0.042215(12) 0.908820(16) 0.01715(8) Uani 1 1 d . . .
Pr2 Pr 0.343225(19) 0.259558(12) 0.907026(15) 0.01666(8) Uani 1 1 d . . .
N1 N -0.1257(3) 0.12128(19) 0.7567(2) 0.0204(7) Uani 1 1 d . . .
C13 C 0.8463(4) 0.1043(2) 1.1610(3) 0.0228(9) Uani 1 1 d . . .
O5 O 0.5599(3) 0.24083(17) 0.9281(3) 0.0324(8) Uani 1 1 d . . .
O7 O 0.9519(2) 0.01017(16) 1.0848(2) 0.0229(6) Uani 1 1 d . . .
O4 O -0.0154(2) 0.15027(16) 0.9436(2) 0.0252(6) Uani 1 1 d . . .
O8 O 1.0065(3) 0.0275(2) 1.2503(2) 0.0453(9) Uani 1 1 d . . .
O6 O 0.6757(3) 0.14908(17) 0.8793(2) 0.0290(7) Uani 1 1 d . . .
N2 N 0.7878(3) 0.12068(18) 1.0665(3) 0.0207(7) Uani 1 1 d . . .
O3 O 0.1347(3) 0.2156(2) 0.8930(3) 0.0412(9) Uani 1 1 d . . .
C14 C 0.9413(4) 0.0426(2) 1.1685(3) 0.0248(10) Uani 1 1 d . . .
C5 C 0.0045(4) 0.2065(3) 0.6875(4) 0.0361(11) Uani 1 1 d . . .
H5A H 0.0713 0.2400 0.6976 0.043 Uiso 1 1 calc R . .
C6 C -0.0305(4) 0.1699(2) 0.7681(3) 0.0230(9) Uani 1 1 d . . .
O9 O 0.6533(2) -0.01351(16) 0.9745(2) 0.0242(6) Uani 1 1 d . . .
C2 C -0.1892(4) 0.1070(2) 0.6636(3) 0.0246(9) Uani 1 1 d . . .
C7 C 0.0351(4) 0.1795(2) 0.8767(3) 0.0233(9) Uani 1 1 d . . .
O13 O 0.2024(3) 0.3673(2) 0.8376(3) 0.0496(9) Uani 1 1 d . . .
O10 O 0.6279(3) -0.13956(16) 0.9867(2) 0.0290(7) Uani 1 1 d . . .
C15 C 0.6350(4) -0.0728(2) 1.0211(3) 0.0225(9) Uani 1 1 d . . .
C16 C 0.6250(3) -0.0646(2) 1.1312(3) 0.0213(9) Uani 1 1 d . . .
C12 C 0.8180(4) 0.1410(3) 1.2448(3) 0.0320(11) Uani 1 1 d . . .
H12A H 0.8610 0.1296 1.3094 0.038 Uiso 1 1 calc R . .
C8 C 0.6397(4) 0.1883(2) 0.9446(3) 0.0247(9) Uani 1 1 d . . .
C11 C 0.7255(5) 0.1945(3) 1.2308(4) 0.0411(13) Uani 1 1 d . . .
H11A H 0.7043 0.2192 1.2861 0.049 Uiso 1 1 calc R . .
C3 C -0.1607(4) 0.1419(3) 0.5797(3) 0.0374(12) Uani 1 1 d . . .
H3A H -0.2070 0.1319 0.5158 0.045 Uiso 1 1 calc R . .
C4 C -0.0613(5) 0.1926(3) 0.5919(4) 0.0442(13) Uani 1 1 d . . .
H4A H -0.0399 0.2165 0.5362 0.053 Uiso 1 1 calc R . .
C10 C 0.6640(4) 0.2115(3) 1.1342(4) 0.0349(11) Uani 1 1 d . . .
H10A H 0.6003 0.2472 1.1234 0.042 Uiso 1 1 calc R . .
C9 C 0.6990(3) 0.1747(2) 1.0544(3) 0.0235(9) Uani 1 1 d . . .
C17 C 0.6000(4) 0.0032(2) 1.1740(3) 0.0276(10) Uani 1 1 d . . .
H17A H 0.5852 0.0472 1.1352 0.033 Uiso 1 1 calc R . .
C18 C 0.5970(5) 0.0046(3) 1.2767(4) 0.0368(12) Uani 1 1 d . . .
H18A H 0.5800 0.0497 1.3077 0.044 Uiso 1 1 calc R . .
O1 O -0.3558(3) 0.03338(19) 0.5750(2) 0.0381(8) Uani 1 1 d . . .
O2 O -0.2935(3) 0.01259(17) 0.7398(2) 0.0289(7) Uani 1 1 d . . .
C1 C -0.2886(4) 0.0472(2) 0.6584(3) 0.0241(9) Uani 1 1 d . . .
N3 N 0.6431(3) -0.13003(19) 1.1831(2) 0.0211(7) Uani 1 1 d . . .
C20 C 0.6417(4) -0.1285(2) 1.2824(3) 0.0249(9) Uani 1 1 d . . .
C19 C 0.6198(4) -0.0617(3) 1.3315(3) 0.0358(11) Uani 1 1 d . . .
H19A H 0.6205 -0.0618 1.4006 0.043 Uiso 1 1 calc R . .
C21 C 0.6632(4) -0.2044(3) 1.3334(3) 0.0273(10) Uani 1 1 d . . .
O12 O 0.6722(3) -0.20495(19) 1.4276(2) 0.0424(9) Uani 1 1 d . . .
O11 O 0.6721(3) -0.26133(17) 1.2791(2) 0.0314(7) Uani 1 1 d . . .
O14 O 0.4587(3) 0.38815(16) 0.9290(2) 0.0299(7) Uani 1 1 d . . .
O15 O 0.8329(2) -0.10524(17) 0.8926(2) 0.0281(7) Uani 1 1 d . . .
O16 O 0.0621(14) 0.0528(7) 0.4771(14) 0.372(10) Uani 1 1 d . . .

loop_
_atom_site_aniso_label
_atom_site_aniso_U_11
_atom_site_aniso_U_22
_atom_site_aniso_U_33
_atom_site_aniso_U_23
_atom_site_aniso_U_13
_atom_site_aniso_U_12
Pr1 0.01810(12) 0.01548(13) 0.01788(13) 0.00092(9) 0.00345(9) 0.00049(8)
Pr2 0.02115(13) 0.01564(13) 0.01345(12) 0.00059(9) 0.00394(9) -0.00092(9)
N1 0.0223(17) 0.0162(18) 0.0222(18) -0.0002(15) 0.0028(14) 0.0004(14)
C13 0.023(2) 0.020(2) 0.025(2) -0.0039(19) 0.0040(17) -0.0003(17)
O5 0.0239(16) 0.0253(17) 0.048(2) 0.0084(15) 0.0073(14) 0.0084(13)
O7 0.0218(14) 0.0225(16) 0.0257(16) -0.0023(13) 0.0079(12) 0.0045(12)
O4 0.0252(15) 0.0231(16) 0.0271(16) -0.0014(13) 0.0050(12) -0.0034(13)
O8 0.051(2) 0.052(2) 0.0288(19) -0.0004(17) -0.0047(16) 0.0197(18)
O6 0.0296(16) 0.0270(17) 0.0303(17) 0.0068(14) 0.0053(13) 0.0100(13)
N2 0.0190(17) 0.0167(18) 0.0272(19) 0.0002(15) 0.0067(14) -0.0008(14)
O3 0.0298(17) 0.047(2) 0.046(2) -0.0017(18) 0.0046(15) -0.0192(16)
C14 0.025(2) 0.026(2) 0.023(2) 0.0001(19) 0.0034(18) 0.0012(18)
C5 0.036(3) 0.038(3) 0.035(3) 0.010(2) 0.009(2) -0.007(2)
C6 0.025(2) 0.017(2) 0.028(2) -0.0006(19) 0.0061(18) 0.0002(17)
O9 0.0273(15) 0.0189(15) 0.0268(16) 0.0075(13) 0.0067(12) 0.0001(12)
C2 0.031(2) 0.019(2) 0.024(2) 0.0041(19) 0.0044(18) 0.0045(18)
C7 0.019(2) 0.016(2) 0.035(2) -0.0001(19) 0.0053(18) 0.0010(17)
O13 0.044(2) 0.034(2) 0.066(3) 0.0153(19) -0.0004(18) 0.0083(17)
O10 0.0489(19) 0.0198(16) 0.0187(15) 0.0008(13) 0.0076(13) -0.0006(14)
C15 0.019(2) 0.025(2) 0.023(2) 0.002(2) 0.0053(17) -0.0021(17)
C16 0.019(2) 0.023(2) 0.022(2) 0.0016(19) 0.0052(16) -0.0030(17)
C12 0.039(3) 0.032(3) 0.026(2) -0.008(2) 0.006(2) -0.002(2)
C8 0.021(2) 0.019(2) 0.035(3) 0.005(2) 0.0091(18) -0.0005(18)
C11 0.054(3) 0.033(3) 0.041(3) -0.012(2) 0.019(3) 0.009(2)
C3 0.046(3) 0.041(3) 0.024(2) 0.007(2) 0.005(2) -0.002(2)
C4 0.051(3) 0.049(3) 0.034(3) 0.009(3) 0.013(2) -0.012(3)
C10 0.038(3) 0.022(2) 0.046(3) -0.006(2) 0.014(2) 0.008(2)
C9 0.019(2) 0.015(2) 0.037(2) 0.0014(19) 0.0076(18) 0.0005(17)
C17 0.031(2) 0.021(2) 0.033(2) -0.001(2) 0.0116(19) -0.0005(19)
C18 0.057(3) 0.023(2) 0.036(3) -0.006(2) 0.024(2) 0.000(2)
O1 0.0453(19) 0.037(2) 0.0263(18) 0.0017(15) -0.0091(15) -0.0096(16)
O2 0.0303(16) 0.0285(17) 0.0255(16) 0.0030(14) -0.0007(13) -0.0085(14)
C1 0.027(2) 0.021(2) 0.022(2) -0.0014(19) 0.0009(18) 0.0016(18)
N3 0.0280(18) 0.0181(18) 0.0179(17) 0.0011(15) 0.0059(14) -0.0027(15)
C20 0.031(2) 0.025(2) 0.021(2) 0.0025(19) 0.0096(18) -0.0015(19)
C19 0.057(3) 0.031(3) 0.024(2) -0.006(2) 0.021(2) -0.001(2)
C21 0.035(2) 0.031(3) 0.017(2) 0.003(2) 0.0089(19) -0.001(2)
O12 0.080(3) 0.0329(19) 0.0168(16) 0.0020(15) 0.0149(16) 0.0021(18)
O11 0.053(2) 0.0237(17) 0.0185(16) 0.0007(14) 0.0090(14) 0.0033(15)
O14 0.0321(16) 0.0192(15) 0.0382(18) 0.0028(14) 0.0063(14) -0.0003(13)
O15 0.0329(17) 0.0206(16) 0.0307(17) 0.0017(13) 0.0054(13) -0.0019(13)
O16 0.327(16) 0.303(17) 0.56(3) -0.230(18) 0.279(18) -0.069(12)

loop_
_atom_type_symbol
_atom_type_description
_atom_type_scat_dispersion_real
_atom_type_scat_dispersion_imag
_atom_type_scat_source
C C 0.0033 0.0016 'International Tables Vol C Tables 4.2.6.8 and 6.1.1.4'
H H 0.0000 0.0000 'International Tables Vol C Tables 4.2.6.8 and 6.1.1.4'
O O 0.0106 0.0060 'International Tables Vol C Tables 4.2.6.8 and 6.1.1.4'
N N 0.0061 0.0033 'International Tables Vol C Tables 4.2.6.8 and 6.1.1.4'
Pr Pr -0.2180 2.8214 'International Tables Vol C Tables 4.2.6.8 and 6.1.1.4'

loop_
_geom_angle_atom_site_label_1
_geom_angle_atom_site_label_2
_geom_angle_atom_site_label_3
_geom_angle
_geom_angle_site_symmetry_1
_geom_angle_site_symmetry_3
_geom_angle_publ_flag
O9 Pr1 O2 85.81(10) . 1_655 ?
O9 Pr1 O6 79.03(9) . . ?
O2 Pr1 O6 77.44(10) 1_655 . ?
O9 Pr1 O4 140.92(9) . 1_655 ?
O2 Pr1 O4 123.72(9) 1_655 1_655 ?
O6 Pr1 O4 83.14(10) . 1_655 ?
O9 Pr1 O7 83.94(9) . . ?
O2 Pr1 O7 155.17(10) 1_655 . ?
O6 Pr1 O7 122.34(9) . . ?
O4 Pr1 O7 76.73(9) 1_655 . ?
O9 Pr1 O7 129.70(9) . 3_757 ?
O2 Pr1 O7 107.18(9) 1_655 3_757 ?
O6 Pr1 O7 150.62(9) . 3_757 ?
O4 Pr1 O7 70.08(9) 1_655 3_757 ?
O7 Pr1 O7 63.88(10) . 3_757 ?
O9 Pr1 O15 70.50(9) . . ?
O2 Pr1 O15 74.27(9) 1_655 . ?
O6 Pr1 O15 139.43(9) . . ?
O4 Pr1 O15 137.07(9) 1_655 . ?
O7 Pr1 O15 80.99(9) . . ?
O7 Pr1 O15 67.22(9) 3_757 . ?
O9 Pr1 N1 141.00(9) . 1_655 ?
O2 Pr1 N1 62.49(10) 1_655 1_655 ?
O6 Pr1 N1 72.64(10) . 1_655 ?
O4 Pr1 N1 61.35(10) 1_655 1_655 ?
O7 Pr1 N1 134.03(9) . 1_655 ?
O7 Pr1 N1 83.75(9) 3_757 1_655 ?
O15 Pr1 N1 116.93(10) . 1_655 ?
O9 Pr1 N2 69.89(10) . . ?
O2 Pr1 N2 135.23(10) 1_655 . ?
O6 Pr1 N2 61.72(10) . . ?
O4 Pr1 N2 71.03(9) 1_655 . ?
O7 Pr1 N2 60.67(9) . . ?
O7 Pr1 N2 117.34(9) 3_757 . ?
O15 Pr1 N2 126.64(9) . . ?
N1 Pr1 N2 116.39(11) 1_655 . ?
O12 Pr2 O5 100.15(12) 2_657 . ?
O12 Pr2 O3 85.33(12) 2_657 . ?
O5 Pr2 O3 153.17(12) . . ?
O12 Pr2 O11 162.09(11) 2_657 3_657 ?
O5 Pr2 O11 89.72(11) . 3_657 ?
O3 Pr2 O11 92.60(11) . 3_657 ?
O12 Pr2 O13 90.17(13) 2_657 . ?
O5 Pr2 O13 133.22(11) . . ?
O3 Pr2 O13 72.45(12) . . ?
O11 Pr2 O13 72.29(11) 3_657 . ?
O12 Pr2 O10 72.98(10) 2_657 3_657 ?
O5 Pr2 O10 78.60(10) . 3_657 ?
O3 Pr2 O10 77.99(11) . 3_657 ?
O11 Pr2 O10 124.02(9) 3_657 3_657 ?
O13 Pr2 O10 147.04(11) . 3_657 ?
O12 Pr2 O14 77.46(11) 2_657 . ?
O5 Pr2 O14 69.20(10) . . ?
O3 Pr2 O14 137.29(11) . . ?
O11 Pr2 O14 92.39(10) 3_657 . ?
O13 Pr2 O14 68.88(11) . . ?
O10 Pr2 O14 131.03(10) 3_657 . ?
O12 Pr2 N3 134.18(11) 2_657 3_657 ?
O5 Pr2 N3 77.73(10) . 3_657 ?
O3 Pr2 N3 79.73(11) . 3_657 ?
O11 Pr2 N3 62.38(10) 3_657 3_657 ?
O13 Pr2 N3 124.88(11) . 3_657 ?
O10 Pr2 N3 61.64(10) 3_657 3_657 ?
O14 Pr2 N3 138.45(10) . 3_657 ?
C6 N1 C2 119.0(4) . . ?
C6 N1 Pr1 121.1(3) . 1_455 ?
C2 N1 Pr1 119.5(3) . 1_455 ?
N2 C13 C12 122.2(4) . . ?
N2 C13 C14 114.9(4) . . ?
C12 C13 C14 123.0(4) . . ?
C8 O5 Pr2 140.5(3) . . ?
C14 O7 Pr1 126.3(2) . . ?
C14 O7 Pr1 111.7(2) . 3_757 ?
Pr1 O7 Pr1 116.12(10) . 3_757 ?
C7 O4 Pr1 123.3(3) . 1_455 ?
C8 O6 Pr1 126.8(3) . . ?
C13 N2 C9 118.0(4) . . ?
C13 N2 Pr1 121.9(3) . . ?
C9 N2 Pr1 119.9(3) . . ?
C7 O3 Pr2 166.8(3) . . ?
O8 C14 O7 123.9(4) . . ?
O8 C14 C13 120.0(4) . . ?
O7 C14 C13 116.1(4) . . ?
C4 C5 C6 118.6(4) . . ?
N1 C6 C5 122.5(4) . . ?
N1 C6 C7 113.6(3) . . ?
C5 C6 C7 123.9(4) . . ?
C15 O9 Pr1 136.2(3) . . ?
N1 C2 C3 121.9(4) . . ?
N1 C2 C1 114.7(4) . . ?
C3 C2 C1 123.3(4) . . ?
O3 C7 O4 125.1(4) . . ?
O3 C7 C6 117.8(4) . . ?
O4 C7 C6 117.1(3) . . ?
C15 O10 Pr2 125.0(3) . 3_657 ?
O9 C15 O10 126.4(4) . . ?
O9 C15 C16 117.5(4) . . ?
O10 C15 C16 116.0(4) . . ?
N3 C16 C17 123.0(4) . . ?
N3 C16 C15 113.5(4) . . ?
C17 C16 C15 123.5(4) . . ?
C11 C12 C13 118.8(4) . . ?
O6 C8 O5 125.8(4) . . ?
O6 C8 C9 118.0(4) . . ?
O5 C8 C9 116.2(4) . . ?
C12 C11 C10 119.7(4) . . ?
C2 C3 C4 118.9(4) . . ?
C5 C4 C3 119.0(5) . . ?
C9 C10 C11 118.5(4) . . ?
N2 C9 C10 122.8(4) . . ?
N2 C9 C8 113.2(4) . . ?
C10 C9 C8 123.9(4) . . ?
C16 C17 C18 118.6(4) . . ?
C19 C18 C17 118.9(4) . . ?
C1 O2 Pr1 126.5(3) . 1_455 ?
O1 C1 O2 125.0(4) . . ?
O1 C1 C2 118.5(4) . . ?
O2 C1 C2 116.4(4) . . ?
C16 N3 C20 118.4(4) . . ?
C16 N3 Pr2 121.5(3) . 3_657 ?
C20 N3 Pr2 119.8(3) . 3_657 ?
N3 C20 C19 121.9(4) . . ?
N3 C20 C21 114.2(4) . . ?
C19 C20 C21 123.9(4) . . ?
C18 C19 C20 119.2(4) . . ?
O11 C21 O12 125.9(4) . . ?
O11 C21 C20 117.6(3) . . ?
O12 C21 C20 116.5(4) . . ?
C21 O12 Pr2 162.8(3) . 2_647 ?
C21 O11 Pr2 125.7(3) . 3_657 ?

loop_
_geom_bond_atom_site_label_1
_geom_bond_atom_site_label_2
_geom_bond_distance
_geom_bond_site_symmetry_2
_geom_bond_publ_flag
Pr1 O9 2.466(3) . ?
Pr1 O2 2.468(3) 1_655 ?
Pr1 O6 2.495(3) . ?
Pr1 O4 2.546(3) 1_655 ?
Pr1 O7 2.564(3) . ?
Pr1 O7 2.580(3) 3_757 ?
Pr1 O15 2.598(3) . ?
Pr1 N1 2.607(3) 1_655 ?
Pr1 N2 2.640(3) . ?
Pr2 O12 2.353(3) 2_657 ?
Pr2 O5 2.371(3) . ?
Pr2 O3 2.394(3) . ?
Pr2 O11 2.484(3) 3_657 ?
Pr2 O13 2.510(3) . ?
Pr2 O10 2.533(3) 3_657 ?
Pr2 O14 2.579(3) . ?
Pr2 N3 2.595(3) 3_657 ?
N1 C6 1.337(5) . ?
N1 C2 1.339(5) . ?
N1 Pr1 2.607(3) 1_455 ?
C13 N2 1.345(5) . ?
C13 C12 1.388(6) . ?
C13 C14 1.495(6) . ?
O5 C8 1.264(5) . ?
O7 C14 1.290(5) . ?
O7 Pr1 2.580(3) 3_757 ?
O4 C7 1.256(5) . ?
O4 Pr1 2.546(3) 1_455 ?
O8 C14 1.225(5) . ?
O6 C8 1.240(5) . ?
N2 C9 1.349(5) . ?
O3 C7 1.250(5) . ?
C5 C4 1.375(7) . ?
C5 C6 1.380(6) . ?
C6 C7 1.514(6) . ?
O9 C15 1.251(5) . ?
C2 C3 1.376(6) . ?
C2 C1 1.508(6) . ?
O10 C15 1.258(5) . ?
O10 Pr2 2.533(3) 3_657 ?
C15 C16 1.517(6) . ?
C16 N3 1.339(5) . ?
C16 C17 1.372(6) . ?
C12 C11 1.371(6) . ?
C8 C9 1.519(6) . ?
C11 C10 1.382(7) . ?
C3 C4 1.395(7) . ?
C10 C9 1.373(6) . ?
C17 C18 1.392(6) . ?
C18 C19 1.376(6) . ?
O1 C1 1.247(5) . ?
O2 C1 1.264(5) . ?
O2 Pr1 2.468(3) 1_455 ?
N3 C20 1.343(5) . ?
N3 Pr2 2.595(3) 3_657 ?
C20 C19 1.390(6) . ?
C20 C21 1.497(6) . ?
C21 O11 1.254(5) . ?
C21 O12 1.255(5) . ?
O12 Pr2 2.353(3) 2_647 ?
O11 Pr2 2.484(3) 3_657 ?

loop_
_geom_torsion_atom_site_label_1
_geom_torsion_atom_site_label_2
_geom_torsion_atom_site_label_3
_geom_torsion_atom_site_label_4
_geom_torsion
_geom_torsion_site_symmetry_1
_geom_torsion_site_symmetry_2
_geom_torsion_site_symmetry_3
_geom_torsion_site_symmetry_4
_geom_torsion_publ_flag
O12 Pr2 O5 C8 95.8(5) 2_657 . . . ?
O3 Pr2 O5 C8 -4.0(6) . . . . ?
O11 Pr2 O5 C8 -99.2(5) 3_657 . . . ?
O13 Pr2 O5 C8 -164.2(4) . . . . ?
O10 Pr2 O5 C8 25.7(5) 3_657 . . . ?
O14 Pr2 O5 C8 168.2(5) . . . . ?
N3 Pr2 O5 C8 -37.4(5) 3_657 . . . ?
O9 Pr1 O7 C14 -69.2(3) . . . . ?
O2 Pr1 O7 C14 -135.4(3) 1_655 . . . ?
O6 Pr1 O7 C14 3.7(3) . . . . ?
O4 Pr1 O7 C14 76.6(3) 1_655 . . . ?
O7 Pr1 O7 C14 150.6(4) 3_757 . . . ?
O15 Pr1 O7 C14 -140.4(3) . . . . ?
N1 Pr1 O7 C14 100.6(3) 1_655 . . . ?
N2 Pr1 O7 C14 1.1(3) . . . . ?
O9 Pr1 O7 Pr1 140.12(13) . . . 3_757 ?
O2 Pr1 O7 Pr1 74.0(2) 1_655 . . 3_757 ?
O6 Pr1 O7 Pr1 -146.95(11) . . . 3_757 ?
O4 Pr1 O7 Pr1 -74.08(12) 1_655 . . 3_757 ?
O7 Pr1 O7 Pr1 0.0 3_757 . . 3_757 ?
O15 Pr1 O7 Pr1 68.97(11) . . . 3_757 ?
N1 Pr1 O7 Pr1 -50.02(18) 1_655 . . 3_757 ?
N2 Pr1 O7 Pr1 -149.57(15) . . . 3_757 ?
O9 Pr1 O6 C8 67.8(3) . . . . ?
O2 Pr1 O6 C8 155.9(3) 1_655 . . . ?
O4 Pr1 O6 C8 -77.3(3) 1_655 . . . ?
O7 Pr1 O6 C8 -7.8(4) . . . . ?
O7 Pr1 O6 C8 -101.3(3) 3_757 . . . ?
O15 Pr1 O6 C8 109.3(3) . . . . ?
N1 Pr1 O6 C8 -139.4(4) 1_655 . . . ?
N2 Pr1 O6 C8 -5.2(3) . . . . ?
C12 C13 N2 C9 -0.1(6) . . . . ?
C14 C13 N2 C9 178.6(3) . . . . ?
C12 C13 N2 Pr1 -174.4(3) . . . . ?
C14 C13 N2 Pr1 4.3(5) . . . . ?
O9 Pr1 N2 C13 91.5(3) . . . . ?
O2 Pr1 N2 C13 152.9(3) 1_655 . . . ?
O6 Pr1 N2 C13 179.6(3) . . . . ?
O4 Pr1 N2 C13 -88.0(3) 1_655 . . . ?
O7 Pr1 N2 C13 -2.9(3) . . . . ?
O7 Pr1 N2 C13 -33.7(3) 3_757 . . . ?
O15 Pr1 N2 C13 47.2(3) . . . . ?
N1 Pr1 N2 C13 -130.6(3) 1_655 . . . ?
O9 Pr1 N2 C9 -82.7(3) . . . . ?
O2 Pr1 N2 C9 -21.3(3) 1_655 . . . ?
O6 Pr1 N2 C9 5.4(3) . . . . ?
O4 Pr1 N2 C9 97.8(3) 1_655 . . . ?
O7 Pr1 N2 C9 -177.1(3) . . . . ?
O7 Pr1 N2 C9 152.1(3) 3_757 . . . ?
O15 Pr1 N2 C9 -127.0(3) . . . . ?
N1 Pr1 N2 C9 55.3(3) 1_655 . . . ?
O12 Pr2 O3 C7 -134.6(14) 2_657 . . . ?
O5 Pr2 O3 C7 -31.3(15) . . . . ?
O11 Pr2 O3 C7 63.3(14) 3_657 . . . ?
O13 Pr2 O3 C7 133.8(14) . . . . ?
O10 Pr2 O3 C7 -61.0(14) 3_657 . . . ?
O14 Pr2 O3 C7 159.6(13) . . . . ?
N3 Pr2 O3 C7 1.9(14) 3_657 . . . ?
Pr1 O7 C14 O8 -176.7(3) . . . . ?
Pr1 O7 C14 O8 -25.0(5) 3_757 . . . ?
Pr1 O7 C14 C13 0.6(5) . . . . ?
Pr1 O7 C14 C13 152.3(3) 3_757 . . . ?
N2 C13 C14 O8 174.3(4) . . . . ?
C12 C13 C14 O8 -7.1(7) . . . . ?
N2 C13 C14 O7 -3.1(5) . . . . ?
C12 C13 C14 O7 175.5(4) . . . . ?
C2 N1 C6 C5 0.4(6) . . . . ?
Pr1 N1 C6 C5 173.0(3) 1_455 . . . ?
C2 N1 C6 C7 -178.6(3) . . . . ?
Pr1 N1 C6 C7 -6.1(4) 1_455 . . . ?
C4 C5 C6 N1 0.3(7) . . . . ?
C4 C5 C6 C7 179.2(4) . . . . ?
O2 Pr1 O9 C15 109.6(4) 1_655 . . . ?
O6 Pr1 O9 C15 -172.4(4) . . . . ?
O4 Pr1 O9 C15 -108.0(4) 1_655 . . . ?
O7 Pr1 O9 C15 -47.8(4) . . . . ?
O7 Pr1 O9 C15 0.6(4) 3_757 . . . ?
O15 Pr1 O9 C15 34.8(4) . . . . ?
N1 Pr1 O9 C15 143.8(4) 1_655 . . . ?
N2 Pr1 O9 C15 -108.7(4) . . . . ?
C6 N1 C2 C3 -1.1(6) . . . . ?
Pr1 N1 C2 C3 -173.9(3) 1_455 . . . ?
C6 N1 C2 C1 175.8(3) . . . . ?
Pr1 N1 C2 C1 3.1(5) 1_455 . . . ?
Pr2 O3 C7 O4 109.9(13) . . . . ?
Pr2 O3 C7 C6 -70.0(15) . . . . ?
Pr1 O4 C7 O3 -158.3(3) 1_455 . . . ?
Pr1 O4 C7 C6 21.5(5) 1_455 . . . ?
N1 C6 C7 O3 170.5(4) . . . . ?
C5 C6 C7 O3 -8.6(6) . . . . ?
N1 C6 C7 O4 -9.4(5) . . . . ?
C5 C6 C7 O4 171.6(4) . . . . ?
Pr1 O9 C15 O10 -69.7(6) . . . . ?
Pr1 O9 C15 C16 107.8(4) . . . . ?
Pr2 O10 C15 O9 160.1(3) 3_657 . . . ?
Pr2 O10 C15 C16 -17.4(5) 3_657 . . . ?
O9 C15 C16 N3 -160.9(3) . . . . ?
O10 C15 C16 N3 16.9(5) . . . . ?
O9 C15 C16 C17 19.1(6) . . . . ?
O10 C15 C16 C17 -163.2(4) . . . . ?
N2 C13 C12 C11 1.5(7) . . . . ?
C14 C13 C12 C11 -177.1(4) . . . . ?
Pr1 O6 C8 O5 -177.9(3) . . . . ?
Pr1 O6 C8 C9 4.4(5) . . . . ?
Pr2 O5 C8 O6 89.0(6) . . . . ?
Pr2 O5 C8 C9 -93.3(5) . . . . ?
C13 C12 C11 C10 -1.0(7) . . . . ?
N1 C2 C3 C4 1.2(7) . . . . ?
C1 C2 C3 C4 -175.5(4) . . . . ?
C6 C5 C4 C3 -0.2(8) . . . . ?
C2 C3 C4 C5 -0.5(8) . . . . ?
C12 C11 C10 C9 -0.9(7) . . . . ?
C13 N2 C9 C10 -1.9(6) . . . . ?
Pr1 N2 C9 C10 172.5(3) . . . . ?
C13 N2 C9 C8 180.0(3) . . . . ?
Pr1 N2 C9 C8 -5.6(4) . . . . ?
C11 C10 C9 N2 2.4(7) . . . . ?
C11 C10 C9 C8 -179.7(4) . . . . ?
O6 C8 C9 N2 1.2(5) . . . . ?
O5 C8 C9 N2 -176.7(3) . . . . ?
O6 C8 C9 C10 -176.9(4) . . . . ?
O5 C8 C9 C10 5.2(6) . . . . ?
N3 C16 C17 C18 2.1(6) . . . . ?
C15 C16 C17 C18 -177.9(4) . . . . ?
C16 C17 C18 C19 0.3(7) . . . . ?
Pr1 O2 C1 O1 -176.0(3) 1_455 . . . ?
Pr1 O2 C1 C2 6.9(5) 1_455 . . . ?
N1 C2 C1 O1 176.5(4) . . . . ?
C3 C2 C1 O1 -6.6(6) . . . . ?
N1 C2 C1 O2 -6.2(5) . . . . ?
C3 C2 C1 O2 170.7(4) . . . . ?
C17 C16 N3 C20 -2.8(6) . . . . ?
C15 C16 N3 C20 177.1(3) . . . . ?
C17 C16 N3 Pr2 170.6(3) . . . 3_657 ?
C15 C16 N3 Pr2 -9.5(4) . . . 3_657 ?
C16 N3 C20 C19 1.2(6) . . . . ?
Pr2 N3 C20 C19 -172.3(3) 3_657 . . . ?
C16 N3 C20 C21 -179.8(3) . . . . ?
Pr2 N3 C20 C21 6.7(5) 3_657 . . . ?
C17 C18 C19 C20 -1.7(7) . . . . ?
N3 C20 C19 C18 1.0(7) . . . . ?
C21 C20 C19 C18 -177.9(4) . . . . ?
N3 C20 C21 O11 -4.5(6) . . . . ?
C19 C20 C21 O11 174.5(4) . . . . ?
N3 C20 C21 O12 174.7(4) . . . . ?
C19 C20 C21 O12 -6.3(7) . . . . ?
O11 C21 O12 Pr2 -38.0(14) . . . 2_647 ?
C20 C21 O12 Pr2 142.8(9) . . . 2_647 ?
O12 C21 O11 Pr2 -179.2(3) . . . 3_657 ?
C20 C21 O11 Pr2 -0.1(5) . . . 3_657 ?
